data_7200527
loop_
_publ_author_name
'Cunha-Silva, Lu\'is'
'Lima, S\'ergio'
'Ananias, Duarte'
'Silva, Patr\'icia'
'Mafra, Lu\'is'
'Carlos, Lu\'is D.'
'Pillinger, Martyn'
'Valente, Anabela A.'
'Almeida Paz, Filipe A.'
'Rocha, Jo\~ao'

_publ_section_title
;
 Multi-functional rare-earth hybrid layered networks: photoluminescence
 and catalysis studies
;
_journal_issue 17
_journal_name_full 'Journal of Materials Chemistry'
_journal_page_first 2618
_journal_paper_doi 10.1039/b817381h
_journal_volume 19
_journal_year 2009
_chemical_formula_moiety 'C4 H10 Ho N O9 P2'
_chemical_formula_sum 'C4 H10 Ho N O9 P2'
_chemical_formula_weight 443.00
_chemical_name_systematic
;
?
;
_space_group_IT_number 61
_symmetry_cell_setting orthorhombic
_symmetry_space_group_name_Hall '-P 2ac 2ab'
_symmetry_space_group_name_H-M 'P b c a'
_audit_creation_date '02 October 2008'
_audit_creation_method 'Manual editing plus fullprof.2k'
_cell_angle_alpha 90.00000
_cell_angle_beta 90.00000
_cell_angle_gamma 90.00000
_cell_formula_units_Z 8
_cell_length_a 9.7409(6)
_cell_length_b 10.1812(6)
_cell_length_c 20.6262(13)
_cell_measurement_temperature 298
_cell_volume 2045.6(2)
_computing_molecular_graphics 'Crystal Impact Diamond 3.1f'
_computing_structure_refinement FULLPROF
_computing_structure_solution eXpo2004
_diffrn_ambient_temperature 298
_diffrn_detector_type 'X Celerator detector'
_diffrn_measurement_method Bragg-Brentano
_diffrn_radiation_monochromator None
_diffrn_radiation_type X-ray
_diffrn_source 'X-ray tube'
_diffrn_source_target Cu
_exptl_crystal_density_diffrn 2.877
_pd_instr_location
;
Conventional powder diffractometer instrument belonging to the
University of Aveiro and located at the Central Analytical Laboratory
;
_pd_meas_2theta_range_inc 0.010027
_pd_meas_2theta_range_max 99.99850
_pd_meas_2theta_range_min 4.00000
_pd_meas_number_of_points 9575
_pd_meas_scan_method cont
_pd_proc_2theta_range_inc 0.010027
_pd_proc_2theta_range_max 100.0560
_pd_proc_2theta_range_min 4.0575
_pd_proc_ls_background_function 'Fixed Points'
_pd_proc_ls_pref_orient_corr
;
Modified March's function along the [002] vector. G1 refined
to about 0.962(2) which is consistent with the platy crystal
habit of the material (as revealed by SEM pictures).
;
_pd_proc_ls_profile_function Pseudo-Voigt
_pd_proc_ls_prof_R_factor 3.3793
_pd_proc_ls_prof_wR_expected 0.8402
_pd_proc_ls_prof_wR_factor 4.5721
_pd_proc_wavelength 1.540560
_pd_spec_mounting
;
Glass slide
;
_pd_spec_mount_mode Reflection
_pd_spec_shape 'Flat sheet'
_refine_ls_number_parameters 64
_refine_ls_number_reflns 2289
_refine_ls_number_restraints 27
_refine_ls_R_I_factor 11.9288
_cod_data_source_file b817381h.txt
_cod_data_source_block 10
_cod_depositor_comments
;

  Changing atom type symbol 'HO' to 'Ho' (upper-case to lower-case) to
  make explicit that this is Holmium, not hydrogen.

  Saulius Gra\<zulis
  2013-10-11

The following automatic conversions were performed:
'_symmetry_cell_setting' value 'Orthorhombic' changed to 'orthorhombic'
according to '/home/saulius/struct/CIF-dictionaries/cif_core.dic'
dictionary named 'cif_core.dic' version 2.4.1 from 2010-06-29.

Automatic conversion script
Id: cif_fix_enum 1527 2010-12-29 10:47:43Z saulius 
;
_cod_database_code 7200527
_pd_proc_ls_prof_cr_factor 18.3812
_pd_proc_ls_prof_cwr_factor 15.8326
_pd_proc_ls_prof_cwr_expected 2.9095
_pd_proc_ls_prof_chi2 29.6115
_pd_proc_ls_prof_echi2 30.2376

loop_
_symmetry_equiv_pos_as_xyz
'x, y, z'
'x+1/2, -y+1/2, -z'
'-x, y+1/2, -z+1/2'
'-x+1/2, -y, z+1/2'
'-x, -y, -z'
'-x-1/2, y-1/2, z'
'x, -y-1/2, z-1/2'
'x-1/2, y, -z-1/2'

loop_
_atom_site_label
_atom_site_fract_x
_atom_site_fract_y
_atom_site_fract_z
_atom_site_U_iso_or_equiv
_atom_site_occupancy
_atom_site_adp_type
_atom_site_type_symbol
HO1 0.3633(2) 0.5432(2) 0.33517(10) 0.01267 1.00000 Uiso Ho
P1 1.0958(7) 0.7262(6) 0.4116(3) 0.01267 1.00000 Uiso P
P2 1.0272(6) 0.3870(6) 0.3021(3) 0.01267 1.00000 Uiso P
O2 0.53078(11) 0.6022(13) 0.4373(3) 0.01267 1.00000 Uiso O
C1 0.63544(8) 0.5764(7) 0.40557(19) 0.01267 1.00000 Uiso C
O4 1.1339(15) 0.8705(6) 0.4021(6) 0.01267 1.00000 Uiso O
O6 0.9238(10) 0.4573(10) 0.2607(7) 0.01267 1.00000 Uiso O
O8 1.1654(8) 0.4381(11) 0.3053(7) 0.01267 1.00000 Uiso O
O1 0.6210(3) 0.5127(12) 0.3548(4) 0.01267 1.00000 Uiso O
O7 1.0041(12) 0.2429(6) 0.3037(7) 0.01267 1.00000 Uiso O
O5 1.2102(12) 0.6295(9) 0.4027(7) 0.01267 1.00000 Uiso O
O1W 0.2576(18) 0.6883(18) 0.2472(7) 0.01267 1.00000 Uiso O
O3 1.0262(15) 0.7088(10) 0.4772(6) 0.01267 1.00000 Uiso O
H3 1.03552 0.77593 0.49941 0.01267 1.00000 Uiso H
C2 0.77609(10) 0.5944(12) 0.4350(3) 0.01267 1.00000 Uiso C
H2A 0.77789 0.69609 0.44780 0.01267 1.00000 Uiso H
H2B 0.79628 0.55315 0.47466 0.01267 1.00000 Uiso H
C3 0.9659(18) 0.4431(13) 0.3814(5) 0.01267 1.00000 Uiso C
H3A 0.91132 0.37679 0.40224 0.01267 1.00000 Uiso H
H3B 1.03911 0.46641 0.40910 0.01267 1.00000 Uiso H
N1 0.8718(11) 0.5657(8) 0.3750(5) 0.01267 1.00000 Uiso N
H1 0.81129 0.55313 0.34383 0.01267 1.00000 Uiso H
C4 0.9592(14) 0.6878(13) 0.3547(6) 0.01267 1.00000 Uiso C
H4A 0.90271 0.76346 0.34871 0.01267 1.00000 Uiso H
H4B 0.99988 0.66690 0.31295 0.01267 1.00000 Uiso H

loop_
_atom_type_symbol
_atom_type_scat_Cromer_Mann_a1
_atom_type_scat_Cromer_Mann_b1
_atom_type_scat_Cromer_Mann_a2
_atom_type_scat_Cromer_Mann_b2
_atom_type_scat_Cromer_Mann_a3
_atom_type_scat_Cromer_Mann_b3
_atom_type_scat_Cromer_Mann_a4
_atom_type_scat_Cromer_Mann_b4
_atom_type_scat_Cromer_Mann_c
_atom_type_scat_dispersion_real
_atom_type_scat_dispersion_imag
_atom_type_scat_source
HO 26.90490 2.07051 17.29400 0.19794 14.55830 11.44070 3.63837 92.65660 4.56796 -12.25500 3.70400 International_Tables_for_Crystallography_Vol.C(1991)_Tables_6.1.1.4_and_6.1.1.5
P 6.43450 1.90670 4.17910 27.15700 1.78000 0.52600 1.49080 68.16450 1.11490 0.28300 0.43400 International_Tables_for_Crystallography_Vol.C(1991)_Tables_6.1.1.4_and_6.1.1.5
O 3.04850 13.27710 2.28680 5.70110 1.54630 0.32390 0.86700 32.90890 0.25080 0.04700 0.03200 International_Tables_for_Crystallography_Vol.C(1991)_Tables_6.1.1.4_and_6.1.1.5
C 2.31000 20.84390 1.02000 10.20750 1.58860 0.56870 0.86500 51.65120 0.21560 0.01700 0.00900 International_Tables_for_Crystallography_Vol.C(1991)_Tables_6.1.1.4_and_6.1.1.5
H 0.49300 10.51090 0.32291 26.12570 0.14019 3.14236 0.04081 57.79970 0.00304 0.00000 0.00000 International_Tables_for_Crystallography_Vol.C(1991)_Tables_6.1.1.4_and_6.1.1.5
N 12.21260 0.00570 3.13220 9.89330 2.01250 28.99750 1.16630 0.58260 -11.52900 0.02900 0.01800 International_Tables_for_Crystallography_Vol.C(1991)_Tables_6.1.1.4_and_6.1.1.5

loop_
_geom_angle_atom_site_label_1
_geom_angle_atom_site_label_2
_geom_angle_atom_site_label_3
_geom_angle
_geom_angle_site_symmetry_1
_geom_angle_site_symmetry_3
_geom_angle_publ_flag
O5 Ho1 O4 86.3(6) 1_455 6_755 ?
O5 Ho1 O6 152.4(5) 1_455 8_556 ?
O4 Ho1 O6 103.4(6) 6_755 8_556 ?
O5 Ho1 O8 78.2(5) 1_455 1_455 ?
O4 Ho1 O8 79.0(5) 6_755 1_455 ?
O6 Ho1 O8 78.4(5) 8_556 1_455 ?
O5 Ho1 O7 100.7(5) 1_455 6_765 ?
O4 Ho1 O7 142.6(6) 6_755 6_765 ?
O6 Ho1 O7 87.3(6) 8_556 6_765 ?
O8 Ho1 O7 138.4(6) 1_455 6_765 ?
O5 Ho1 O1W 87.0(6) 1_455 . ?
O4 Ho1 O1W 153.8(6) 6_755 . ?
O6 Ho1 O1W 72.9(6) 8_556 . ?
O8 Ho1 O1W 74.9(6) 1_455 . ?
O7 Ho1 O1W 63.6(6) 6_765 . ?
O5 Ho1 O1 127.1(5) 1_455 . ?
O4 Ho1 O1 78.1(5) 6_755 . ?
O6 Ho1 O1 80.4(4) 8_556 . ?
O8 Ho1 O1 144.1(6) 1_455 . ?
O7 Ho1 O1 68.3(5) 6_765 . ?
O1W Ho1 O1 125.3(5) . . ?
O5 Ho1 O2 80.0(5) 1_455 . ?
O4 Ho1 O2 72.0(5) 6_755 . ?
O6 Ho1 O2 127.5(5) 8_556 . ?
O8 Ho1 O2 144.5(5) 1_455 . ?
O7 Ho1 O2 73.2(6) 6_765 . ?
O1W Ho1 O2 131.4(6) . . ?
O1 Ho1 O2 47.1(5) . . ?
O5 P1 O3 111.2(11) . . ?
O5 P1 O4 115.3(9) . . ?
O3 P1 O4 109.7(9) . . ?
O5 P1 C4 109.5(10) . . ?
O3 P1 C4 102.9(11) . . ?
O4 P1 C4 107.5(10) . . ?
O8 P2 O7 119.7(10) . . ?
O8 P2 O6 118.6(11) . . ?
O7 P2 O6 112.5(9) . . ?
O8 P2 C3 98.8(10) . . ?
O7 P2 C3 103.5(13) . . ?
O6 P2 C3 98.3(10) . . ?
C1 O2 Ho1 92.8(16) . . ?
O2 C1 O1 116(2) . . ?
O2 C1 C2 121(2) . . ?
O1 C1 C2 122.0(19) . . ?
P1 O4 Ho1 147.1(10) . 6_765 ?
P2 O6 Ho1 150.0(9) . 8_656 ?
P2 O8 Ho1 164.7(10) . 1_655 ?
C1 O1 Ho1 101.5(13) . . ?
P2 O7 Ho1 137.0(8) . 6_755 ?
P1 O5 Ho1 146.6(12) . 1_655 ?
P1 O3 H3 109.4 . . ?
C1 C2 N1 100(2) . . ?
C1 C2 H2A 111.5 . . ?
N1 C2 H2A 111.5 . . ?
C1 C2 H2B 111.9 . . ?
N1 C2 H2B 112.0 . . ?
H2A C2 H2B 109.3 . . ?
N1 C3 P2 110.6(16) . . ?
N1 C3 H3A 109.6 . . ?
P2 C3 H3A 109.5 . . ?
N1 C3 H3B 109.9 . . ?
P2 C3 H3B 109.3 . . ?
H3A C3 H3B 108.0 . . ?
C3 N1 C4 110.2(15) . . ?
C3 N1 C2 114.8(17) . . ?
C4 N1 C2 111.8(16) . . ?
C3 N1 H1 106.7 . . ?
C4 N1 H1 106.1 . . ?
C2 N1 H1 106.6 . . ?
N1 C4 P1 113.3(17) . . ?
N1 C4 H4A 109.1 . . ?
P1 C4 H4A 109.1 . . ?
N1 C4 H4B 108.6 . . ?
P1 C4 H4B 108.8 . . ?
H4A C4 H4B 107.7 . . ?

loop_
_geom_bond_atom_site_label_1
_geom_bond_atom_site_label_2
_geom_bond_distance
_geom_bond_site_symmetry_2
_geom_bond_publ_flag
Ho1 O5 2.220(18) 1_455 ?
Ho1 O4 2.242(15) 6_755 ?
Ho1 O6 2.236(16) 8_556 ?
Ho1 O8 2.283(14) 1_455 ?
Ho1 O7 2.486(17) 6_765 ?
Ho1 O1W 2.548(18) . ?
Ho1 O1 2.556(14) . ?
Ho1 O2 2.726(15) . ?
P1 O5 1.504(19) . ?
P1 O3 1.527(17) . ?
P1 O4 1.517(16) . ?
P1 C4 1.82(2) . ?
P2 O8 1.453(17) . ?
P2 O7 1.494(18) . ?
P2 O6 1.505(17) . ?
P2 C3 1.85(3) . ?
O2 C1 1.26(3) . ?
C1 O1 1.24(3) . ?
C1 C2 1.50(4) . ?
O4 Ho1 2.242(15) 6_765 ?
O6 Ho1 2.236(16) 8_656 ?
O8 Ho1 2.283(14) 1_655 ?
O7 Ho1 2.486(17) 6_755 ?
O5 Ho1 2.220(18) 1_655 ?
O3 H3 0.8200 . ?
C2 N1 1.58(3) . ?
C2 H2A 0.9700 . ?
C2 H2B 0.9700 . ?
C3 N1 1.55(3) . ?
C3 H3A 0.9700 . ?
C3 H3B 0.9700 . ?
N1 C4 1.58(3) . ?
N1 H1 0.9100 . ?
C4 H4A 0.9700 . ?
C4 H4B 0.9700 . ?

loop_
_geom_hbond_atom_site_label_D
_geom_hbond_atom_site_label_H
_geom_hbond_atom_site_label_A
_geom_hbond_distance_DH
_geom_hbond_distance_HA
_geom_hbond_distance_DA
_geom_hbond_angle_DHA
_geom_hbond_site_symmetry_A
O3 H3 O2 0.82 1.81 2.61(3) 164.1 2_566

loop_
_geom_torsion_atom_site_label_1
_geom_torsion_atom_site_label_2
_geom_torsion_atom_site_label_3
_geom_torsion_atom_site_label_4
_geom_torsion
_geom_torsion_site_symmetry_1
_geom_torsion_site_symmetry_2
_geom_torsion_site_symmetry_3
_geom_torsion_site_symmetry_4
_geom_torsion_publ_flag
O5 Ho1 O2 C1 -171.1(14) 1_455 . . . ?
O4 Ho1 O2 C1 99.5(14) 6_755 . . . ?
O6 Ho1 O2 C1 6.3(16) 8_556 . . . ?
O8 Ho1 O2 C1 136.1(13) 1_455 . . . ?
O7 Ho1 O2 C1 -66.6(13) 6_765 . . . ?
O1W Ho1 O2 C1 -94.2(14) . . . . ?
O1 Ho1 O2 C1 9.1(11) . . . . ?
Ho1 O2 C1 O1 -15(2) . . . . ?
Ho1 O2 C1 C2 177(2) . . . . ?
O5 P1 O4 Ho1 98.3(18) . . . 6_765 ?
O3 P1 O4 Ho1 -135.3(16) . . . 6_765 ?
C4 P1 O4 Ho1 -24.1(19) . . . 6_765 ?
O8 P2 O6 Ho1 52(2) . . . 8_656 ?
O7 P2 O6 Ho1 -95(2) . . . 8_656 ?
C3 P2 O6 Ho1 157(2) . . . 8_656 ?
O7 P2 O8 Ho1 -118(4) . . . 1_655 ?
O6 P2 O8 Ho1 98(4) . . . 1_655 ?
C3 P2 O8 Ho1 -6(4) . . . 1_655 ?
O2 C1 O1 Ho1 17(2) . . . . ?
C2 C1 O1 Ho1 -176(2) . . . . ?
O5 Ho1 O1 C1 -9.7(16) 1_455 . . . ?
O4 Ho1 O1 C1 -85.8(13) 6_755 . . . ?
O6 Ho1 O1 C1 168.3(14) 8_556 . . . ?
O8 Ho1 O1 C1 -137.1(13) 1_455 . . . ?
O7 Ho1 O1 C1 77.4(14) 6_765 . . . ?
O1W Ho1 O1 C1 107.3(14) . . . . ?
O2 Ho1 O1 C1 -9.4(12) . . . . ?
O8 P2 O7 Ho1 17(2) . . . 6_755 ?
O6 P2 O7 Ho1 163.4(12) . . . 6_755 ?
C3 P2 O7 Ho1 -91.5(16) . . . 6_755 ?
O3 P1 O5 Ho1 170.3(15) . . . 1_655 ?
O4 P1 O5 Ho1 -64.1(17) . . . 1_655 ?
C4 P1 O5 Ho1 57.2(18) . . . 1_655 ?
O2 C1 C2 N1 -174(2) . . . . ?
O1 C1 C2 N1 20(3) . . . . ?
O8 P2 C3 N1 103.3(16) . . . . ?
O7 P2 C3 N1 -133.1(15) . . . . ?
O6 P2 C3 N1 -17.5(18) . . . . ?
P2 C3 N1 C4 -71(2) . . . . ?
P2 C3 N1 C2 161.8(16) . . . . ?
C1 C2 N1 C3 -116(2) . . . . ?
C1 C2 N1 C4 117(2) . . . . ?
C3 N1 C4 P1 -57(2) . . . . ?
C2 N1 C4 P1 71.6(19) . . . . ?
O5 P1 C4 N1 75.6(17) . . . . ?
O3 P1 C4 N1 -42.7(16) . . . . ?
O4 P1 C4 N1 -158.4(14) . . . . ?
